data_7008347
loop_
_publ_author_name
'Wilton-Ely, James D E T'
'Honarkhah, Sanaz J.'
'Wang, Ming'
'Tocher, Derek A.'
'Slawin, Alexandra M. Z.'

_publ_section_title
;
 Sigma-organyl complexes of ruthenium and osmium supported by a
 mixed-donor ligand.
;
_journal_issue 11
_journal_name_full 'Dalton transactions (Cambridge, England : 2003)'
_journal_page_first 1930
_journal_page_last 1939
_journal_paper_doi 10.1039/b501906k
_journal_year 2005
_chemical_formula_sum 'C49 H46 N2 O P2 Ru S'
_chemical_formula_weight 873.95
_chemical_name_systematic
;
?
;
_space_group_IT_number 14
_symmetry_cell_setting monoclinic
_symmetry_space_group_name_Hall '-P 2ybc'
_symmetry_space_group_name_H-M 'P 1 21/c 1'
_atom_sites_solution_hydrogens geom
_atom_sites_solution_primary direct
_atom_sites_solution_secondary difmap
_audit_creation_method SHELXL-97
_cell_angle_alpha 90.00
_cell_angle_beta 114.296(3)
_cell_angle_gamma 90.00
_cell_formula_units_Z 8
_cell_length_a 21.805(4)
_cell_length_b 17.420(3)
_cell_length_c 24.246(5)
_cell_measurement_temperature 150(2)
_cell_volume 8394(3)
_computing_cell_refinement 'Bruker SAINT'
_computing_data_collection 'Bruker SMART'
_computing_data_reduction 'Bruker SAINT'
_computing_structure_refinement 'SHELXL-97 (Sheldrick, 1997)'
_computing_structure_solution 'SHELXS-97 (Sheldrick, 1990)'
_diffrn_ambient_temperature 150(2)
_diffrn_measured_fraction_theta_full 0.998
_diffrn_measured_fraction_theta_max 0.958
_diffrn_measurement_device_type 'Bruker SMART APEX diffractometer'
_diffrn_measurement_method '\w rotation with narrow frames'
_diffrn_radiation_monochromator graphite
_diffrn_radiation_source 'fine-focus sealed tube'
_diffrn_radiation_type MoK\a
_diffrn_radiation_wavelength 0.71073
_diffrn_reflns_av_R_equivalents 0.0485
_diffrn_reflns_av_sigmaI/netI 0.0468
_diffrn_reflns_limit_h_max 28
_diffrn_reflns_limit_h_min -28
_diffrn_reflns_limit_k_max 22
_diffrn_reflns_limit_k_min -23
_diffrn_reflns_limit_l_max 31
_diffrn_reflns_limit_l_min -31
_diffrn_reflns_number 72069
_diffrn_reflns_theta_full 26.00
_diffrn_reflns_theta_max 28.33
_diffrn_reflns_theta_min 1.49
_diffrn_standards_number 0
_exptl_absorpt_coefficient_mu 0.539
_exptl_absorpt_correction_T_max 0.8637
_exptl_absorpt_correction_T_min 0.8296
_exptl_absorpt_correction_type multi-scan
_exptl_crystal_colour 'pale yellow'
_exptl_crystal_density_diffrn 1.383
_exptl_crystal_density_method 'not measured'
_exptl_crystal_description block
_exptl_crystal_F_000 3616
_exptl_crystal_size_max 0.36
_exptl_crystal_size_mid 0.33
_exptl_crystal_size_min 0.28
_refine_diff_density_max 1.238
_refine_diff_density_min -0.976
_refine_diff_density_rms 0.092
_refine_ls_extinction_method none
_refine_ls_goodness_of_fit_ref 1.041
_refine_ls_hydrogen_treatment mixed
_refine_ls_matrix_type full
_refine_ls_number_parameters 1009
_refine_ls_number_reflns 20066
_refine_ls_number_restraints 0
_refine_ls_restrained_S_all 1.041
_refine_ls_R_factor_all 0.0648
_refine_ls_R_factor_gt 0.0469
_refine_ls_shift/su_max 0.002
_refine_ls_shift/su_mean 0.000
_refine_ls_structure_factor_coef Fsqd
_refine_ls_weighting_details 'calc w=1/[\s^2^(Fo^2^)+(0.0575P)^2^+4.8661P] where P=(Fo^2^+2Fc^2^)/3'
_refine_ls_weighting_scheme calc
_refine_ls_wR_factor_gt 0.1070
_refine_ls_wR_factor_ref 0.1159
_reflns_number_gt 15734
_reflns_number_total 20066
_reflns_threshold_expression I>2\s(I)
_cod_data_source_file b501906k.txt
_cod_data_source_block str11
_cod_original_sg_symbol_H-M P2(1)/c
_cod_database_code 7008347

loop_
_symmetry_equiv_pos_as_xyz
'x, y, z'
'-x, y+1/2, -z+1/2'
'-x, -y, -z'
'x, -y-1/2, z-1/2'

loop_
_atom_site_label
_atom_site_type_symbol
_atom_site_fract_x
_atom_site_fract_y
_atom_site_fract_z
_atom_site_U_iso_or_equiv
_atom_site_adp_type
_atom_site_occupancy
_atom_site_symmetry_multiplicity
_atom_site_calc_flag
_atom_site_refinement_flags
_atom_site_disorder_assembly
_atom_site_disorder_group
Ru1 Ru 0.027445(10) 0.449041(11) 0.743419(9) 0.01761(6) Uani 1 1 d . . .
Ru2 Ru 0.491467(10) 0.448151(11) 0.220994(9) 0.01870(6) Uani 1 1 d . . .
P1 P 0.05309(3) 0.44316(4) 0.84750(3) 0.01989(14) Uani 1 1 d . . .
P2 P 0.00713(3) 0.45202(4) 0.63940(3) 0.02012(14) Uani 1 1 d . . .
P3 P 0.40524(3) 0.45208(4) 0.12221(3) 0.02002(14) Uani 1 1 d . . .
P4 P 0.57852(3) 0.44457(4) 0.31960(3) 0.02126(14) Uani 1 1 d . . .
S1 S 0.15447(4) 0.43696(4) 0.76738(3) 0.02544(15) Uani 1 1 d . . .
S2 S 0.57456(4) 0.43345(4) 0.17058(3) 0.02644(15) Uani 1 1 d . . .
N1 N 0.07993(11) 0.55696(12) 0.76019(10) 0.0206(5) Uani 1 1 d . . .
N2 N 0.18260(12) 0.59568(13) 0.77924(11) 0.0287(5) Uani 1 1 d . . .
N3 N 0.53140(12) 0.55541(12) 0.20606(11) 0.0244(5) Uani 1 1 d . . .
N4 N 0.60086(13) 0.59100(15) 0.16587(11) 0.0337(6) Uani 1 1 d . . .
O1 O -0.03873(13) 0.29630(12) 0.71891(11) 0.0477(6) Uani 1 1 d . . .
O2 O 0.44392(12) 0.29172(12) 0.23323(11) 0.0441(6) Uani 1 1 d . . .
C1 C -0.01144(15) 0.35437(16) 0.72944(13) 0.0276(6) Uani 1 1 d . . .
C2 C -0.06636(13) 0.49890(15) 0.72293(12) 0.0226(5) Uani 1 1 d . . .
H2A H -0.1043 0.4674 0.7014 0.027 Uiso 1 1 calc R . .
C3 C -0.07943(14) 0.56808(16) 0.73602(13) 0.0254(6) Uani 1 1 d . . .
H3A H -0.0420 0.5974 0.7622 0.030 Uiso 1 1 calc R . .
C4 C -0.14562(14) 0.60554(16) 0.71475(12) 0.0261(6) Uani 1 1 d . . .
C5 C -0.15100(16) 0.67858(17) 0.72884(14) 0.0321(7) Uani 1 1 d . . .
H5A H -0.1107 0.7045 0.7536 0.039 Uiso 1 1 calc R . .
C6 C -0.21583(17) 0.72359(18) 0.70878(15) 0.0404(8) Uani 1 1 d . . .
H6A H -0.2165 0.7632 0.6793 0.048 Uiso 1 1 calc R . .
H6B H -0.2176 0.7501 0.7442 0.048 Uiso 1 1 calc R . .
C7 C -0.27718(17) 0.6727(2) 0.68009(17) 0.0449(8) Uani 1 1 d . . .
H7A H -0.3168 0.7048 0.6564 0.054 Uiso 1 1 calc R . .
H7B H -0.2861 0.6464 0.7122 0.054 Uiso 1 1 calc R . .
C8 C -0.26678(16) 0.61290(19) 0.63858(16) 0.0412(8) Uani 1 1 d . . .
H8A H -0.3079 0.5813 0.6194 0.049 Uiso 1 1 calc R . .
H8B H -0.2583 0.6390 0.6061 0.049 Uiso 1 1 calc R . .
C9 C -0.20722(15) 0.56148(17) 0.67504(15) 0.0351(7) Uani 1 1 d . . .
H9A H -0.2204 0.5268 0.7006 0.042 Uiso 1 1 calc R . .
H9B H -0.1961 0.5293 0.6468 0.042 Uiso 1 1 calc R . .
C10 C 0.14103(14) 0.53417(15) 0.76857(12) 0.0228(6) Uani 1 1 d . . .
C11 C 0.08221(15) 0.63544(15) 0.76725(13) 0.0256(6) Uani 1 1 d . . .
H11A H 0.0456 0.6672 0.7643 0.031 Uiso 1 1 calc R . .
C12 C 0.14515(15) 0.65967(16) 0.77903(14) 0.0307(6) Uani 1 1 d . . .
H12A H 0.1608 0.7112 0.7859 0.037 Uiso 1 1 calc R . .
C13 C 0.25290(16) 0.59368(19) 0.79000(18) 0.0444(9) Uani 1 1 d . . .
H13A H 0.2664 0.5405 0.7876 0.067 Uiso 1 1 calc R . .
H13B H 0.2801 0.6144 0.8303 0.067 Uiso 1 1 calc R . .
H13C H 0.2599 0.6248 0.7594 0.067 Uiso 1 1 calc R . .
C14 C 0.46307(14) 0.35215(16) 0.22894(13) 0.0263(6) Uani 1 1 d . . .
C15 C 0.42954(13) 0.49839(15) 0.25718(12) 0.0225(5) Uani 1 1 d . . .
H15A H 0.3916 0.4698 0.2553 0.027 Uiso 1 1 calc R . .
C16 C 0.43888(14) 0.56696(16) 0.28262(14) 0.0281(6) Uani 1 1 d . . .
H16A H 0.4777 0.5939 0.2848 0.034 Uiso 1 1 calc R . .
C17 C 0.39730(14) 0.60674(16) 0.30774(13) 0.0260(6) Uani 1 1 d . . .
C18 C 0.3328(2) 0.5718(2) 0.3033(2) 0.0516(10) Uani 1 1 d . . .
H18A H 0.3057 0.5566 0.2608 0.062 Uiso 1 1 calc R . .
H18B H 0.3431 0.5247 0.3284 0.062 Uiso 1 1 calc R . .
C19 C 0.2924(3) 0.6249(3) 0.3235(4) 0.139(3) Uani 1 1 d . . .
H19A H 0.2539 0.6420 0.2865 0.167 Uiso 1 1 calc R . .
H19B H 0.2733 0.5933 0.3466 0.167 Uiso 1 1 calc R . .
C20 C 0.3169(3) 0.6863(3) 0.3556(4) 0.115(3) Uani 1 1 d . . .
H20A H 0.3266 0.6727 0.3981 0.137 Uiso 1 1 calc R . .
H20B H 0.2801 0.7246 0.3429 0.137 Uiso 1 1 calc R . .
C21 C 0.37652(18) 0.7259(2) 0.35674(17) 0.0455(9) Uani 1 1 d . . .
H21A H 0.4057 0.7407 0.3989 0.055 Uiso 1 1 calc R . .
H21B H 0.3625 0.7735 0.3323 0.055 Uiso 1 1 calc R . .
C22 C 0.41537(16) 0.67636(18) 0.33220(16) 0.0383(7) Uani 1 1 d . . .
H22A H 0.4568 0.6962 0.3342 0.046 Uiso 1 1 calc R . .
C23 C 0.57034(14) 0.53094(16) 0.17982(12) 0.0253(6) Uani 1 1 d . . .
C24 C 0.53788(16) 0.63419(16) 0.21016(14) 0.0338(7) Uani 1 1 d . . .
H24A H 0.5160 0.6674 0.2274 0.041 Uiso 1 1 calc R . .
C25 C 0.58028(17) 0.65608(17) 0.18577(15) 0.0391(8) Uani 1 1 d . . .
H25A H 0.5937 0.7072 0.1828 0.047 Uiso 1 1 calc R . .
C26 C 0.6448(2) 0.5864(2) 0.13485(19) 0.0536(10) Uani 1 1 d . . .
H26A H 0.6504 0.5326 0.1261 0.080 Uiso 1 1 calc R . .
H26B H 0.6888 0.6083 0.1605 0.080 Uiso 1 1 calc R . .
H26C H 0.6251 0.6153 0.0968 0.080 Uiso 1 1 calc R . .
C31 C -0.01479(14) 0.42407(15) 0.87195(13) 0.0239(6) Uani 1 1 d . . .
C32 C -0.00166(16) 0.42841(17) 0.93317(14) 0.0301(6) Uani 1 1 d . . .
H32A H 0.0384 0.4525 0.9605 0.036 Uiso 1 1 calc R . .
C33 C -0.04610(17) 0.39818(18) 0.95455(15) 0.0349(7) Uani 1 1 d . . .
H33A H -0.0365 0.4013 0.9964 0.042 Uiso 1 1 calc R . .
C34 C -0.10432(17) 0.36358(17) 0.91526(16) 0.0366(7) Uani 1 1 d . . .
H34A H -0.1339 0.3405 0.9303 0.044 Uiso 1 1 calc R . .
C35 C -0.11999(16) 0.36233(17) 0.85400(15) 0.0342(7) Uani 1 1 d . . .
H35A H -0.1614 0.3409 0.8267 0.041 Uiso 1 1 calc R . .
C36 C -0.07496(15) 0.39257(16) 0.83228(14) 0.0298(6) Uani 1 1 d . . .
H36A H -0.0857 0.3915 0.7901 0.036 Uiso 1 1 calc R . .
C41 C 0.09301(15) 0.53038(15) 0.88749(12) 0.0247(6) Uani 1 1 d . . .
C42 C 0.16201(16) 0.54196(17) 0.90561(13) 0.0330(7) Uani 1 1 d . . .
H42A H 0.1892 0.5018 0.9012 0.040 Uiso 1 1 calc R . .
C43 C 0.19093(19) 0.6118(2) 0.92996(15) 0.0448(9) Uani 1 1 d . . .
H43A H 0.2379 0.6194 0.9425 0.054 Uiso 1 1 calc R . .
C44 C 0.1514(2) 0.67038(19) 0.93605(15) 0.0467(9) Uani 1 1 d . . .
H44A H 0.1716 0.7179 0.9532 0.056 Uiso 1 1 calc R . .
C45 C 0.0837(2) 0.66081(18) 0.91776(14) 0.0408(8) Uani 1 1 d . . .
H45A H 0.0568 0.7017 0.9214 0.049 Uiso 1 1 calc R . .
C46 C 0.05433(17) 0.59046(16) 0.89360(13) 0.0306(6) Uani 1 1 d . . .
H46A H 0.0073 0.5835 0.8812 0.037 Uiso 1 1 calc R . .
C51 C 0.10794(14) 0.36514(15) 0.89150(13) 0.0243(6) Uani 1 1 d . . .
C52 C 0.14892(14) 0.37327(17) 0.95304(13) 0.0300(6) Uani 1 1 d . . .
H52A H 0.1544 0.4225 0.9712 0.036 Uiso 1 1 calc R . .
C53 C 0.18157(15) 0.31095(19) 0.98790(14) 0.0366(7) Uani 1 1 d . . .
H53A H 0.2097 0.3176 1.0296 0.044 Uiso 1 1 calc R . .
C54 C 0.17337(16) 0.23915(18) 0.96217(15) 0.0379(7) Uani 1 1 d . . .
H54A H 0.1951 0.1960 0.9863 0.045 Uiso 1 1 calc R . .
C55 C 0.13357(16) 0.23000(17) 0.90130(15) 0.0365(7) Uani 1 1 d . . .
H55A H 0.1281 0.1805 0.8835 0.044 Uiso 1 1 calc R . .
C56 C 0.10149(15) 0.29257(16) 0.86595(14) 0.0305(6) Uani 1 1 d . . .
H56A H 0.0749 0.2858 0.8239 0.037 Uiso 1 1 calc R . .
C61 C 0.05121(15) 0.53010(15) 0.62190(12) 0.0251(6) Uani 1 1 d . . .
C62 C 0.03448(16) 0.60528(16) 0.63114(13) 0.0293(6) Uani 1 1 d . . .
H62A H -0.0026 0.6140 0.6414 0.035 Uiso 1 1 calc R . .
C63 C 0.07130(17) 0.66652(17) 0.62551(14) 0.0371(7) Uani 1 1 d . . .
H63A H 0.0594 0.7173 0.6315 0.045 Uiso 1 1 calc R . .
C64 C 0.12542(18) 0.65416(19) 0.61118(16) 0.0427(8) Uani 1 1 d . . .
H64A H 0.1512 0.6965 0.6079 0.051 Uiso 1 1 calc R . .
C65 C 0.14232(18) 0.58041(19) 0.60158(16) 0.0404(8) Uani 1 1 d . . .
H65A H 0.1794 0.5722 0.5913 0.048 Uiso 1 1 calc R . .
C66 C 0.10512(15) 0.51825(17) 0.60697(14) 0.0318(7) Uani 1 1 d . . .
H66A H 0.1168 0.4676 0.6004 0.038 Uiso 1 1 calc R . .
C71 C -0.08108(15) 0.46352(19) 0.58652(14) 0.0351(7) Uani 1 1 d . . .
C72 C -0.1038(2) 0.5237(2) 0.54552(17) 0.0617(13) Uani 1 1 d . . .
H72A H -0.0728 0.5592 0.5416 0.074 Uiso 1 1 calc R . .
C73 C -0.1720(3) 0.5314(3) 0.5105(2) 0.114(3) Uani 1 1 d . . .
H73A H -0.1876 0.5725 0.4824 0.137 Uiso 1 1 calc R . .
C74 C -0.2172(3) 0.4814(5) 0.5155(3) 0.132(4) Uani 1 1 d . . .
H74A H -0.2640 0.4892 0.4924 0.159 Uiso 1 1 calc R . .
C75 C -0.1949(2) 0.4187(4) 0.5545(3) 0.101(2) Uani 1 1 d . . .
H75A H -0.2261 0.3824 0.5570 0.121 Uiso 1 1 calc R . .
C76 C -0.12660(18) 0.4100(3) 0.58958(17) 0.0594(12) Uani 1 1 d . . .
H76A H -0.1109 0.3671 0.6159 0.071 Uiso 1 1 calc R . .
C81 C 0.03208(14) 0.36683(15) 0.60938(12) 0.0233(6) Uani 1 1 d . . .
C82 C 0.07371(15) 0.31198(16) 0.64746(13) 0.0292(6) Uani 1 1 d . . .
H82A H 0.0882 0.3173 0.6900 0.035 Uiso 1 1 calc R . .
C83 C 0.09471(16) 0.24925(18) 0.62466(14) 0.0362(7) Uani 1 1 d . . .
H83A H 0.1235 0.2120 0.6515 0.043 Uiso 1 1 calc R . .
C84 C 0.07411(17) 0.24072(18) 0.56344(15) 0.0379(7) Uani 1 1 d . . .
H84A H 0.0886 0.1977 0.5478 0.045 Uiso 1 1 calc R . .
C85 C 0.03258(18) 0.29439(19) 0.52498(14) 0.0407(8) Uani 1 1 d . . .
H85A H 0.0186 0.2886 0.4826 0.049 Uiso 1 1 calc R . .
C86 C 0.01069(16) 0.35710(17) 0.54713(13) 0.0331(7) Uani 1 1 d . . .
H86A H -0.0189 0.3935 0.5199 0.040 Uiso 1 1 calc R . .
C91 C 0.39670(14) 0.36930(15) 0.07249(13) 0.0250(6) Uani 1 1 d . . .
C92 C 0.44369(15) 0.31058(16) 0.08894(14) 0.0316(7) Uani 1 1 d . . .
H92A H 0.4822 0.3133 0.1263 0.038 Uiso 1 1 calc R . .
C93 C 0.43475(17) 0.24760(19) 0.05104(16) 0.0415(8) Uani 1 1 d . . .
H93A H 0.4674 0.2078 0.0626 0.050 Uiso 1 1 calc R . .
C94 C 0.37877(17) 0.24269(19) -0.00313(15) 0.0393(8) Uani 1 1 d . . .
H94A H 0.3725 0.1991 -0.0285 0.047 Uiso 1 1 calc R . .
C95 C 0.33203(16) 0.30106(19) -0.02040(15) 0.0374(7) Uani 1 1 d . . .
H95A H 0.2939 0.2985 -0.0580 0.045 Uiso 1 1 calc R . .
C96 C 0.34098(15) 0.36386(18) 0.01759(14) 0.0324(7) Uani 1 1 d . . .
H96A H 0.3084 0.4037 0.0057 0.039 Uiso 1 1 calc R . .
C101 C 0.41022(14) 0.53365(16) 0.07715(12) 0.0253(6) Uani 1 1 d . . .
C102 C 0.40087(16) 0.60690(16) 0.09583(14) 0.0319(7) Uani 1 1 d . . .
H10A H 0.3904 0.6127 0.1299 0.038 Uiso 1 1 calc R . .
C103 C 0.40687(18) 0.67104(18) 0.06481(16) 0.0424(8) Uani 1 1 d . . .
H10B H 0.3998 0.7207 0.0774 0.051 Uiso 1 1 calc R . .
C104 C 0.4229(2) 0.6634(2) 0.01600(17) 0.0522(10) Uani 1 1 d . . .
H10C H 0.4274 0.7076 -0.0050 0.063 Uiso 1 1 calc R . .
C105 C 0.4326(2) 0.5911(2) -0.00261(16) 0.0493(9) Uani 1 1 d . . .
H10D H 0.4433 0.5858 -0.0367 0.059 Uiso 1 1 calc R . .
C106 C 0.42678(16) 0.52634(19) 0.02807(14) 0.0358(7) Uani 1 1 d . . .
H10E H 0.4342 0.4769 0.0154 0.043 Uiso 1 1 calc R . .
C111 C 0.31910(14) 0.45616(15) 0.11719(12) 0.0244(6) Uani 1 1 d . . .
C112 C 0.30062(15) 0.40655(18) 0.15259(14) 0.0319(7) Uani 1 1 d . . .
H11B H 0.3328 0.3719 0.1793 0.038 Uiso 1 1 calc R . .
C113 C 0.23573(16) 0.4071(2) 0.14937(15) 0.0411(8) Uani 1 1 d . . .
H11C H 0.2238 0.3733 0.1741 0.049 Uiso 1 1 calc R . .
C114 C 0.18819(16) 0.4569(2) 0.11026(16) 0.0411(8) Uani 1 1 d . . .
H11D H 0.1438 0.4579 0.1085 0.049 Uiso 1 1 calc R . .
C115 C 0.20570(15) 0.50461(19) 0.07418(15) 0.0365(7) Uani 1 1 d . . .
H11E H 0.1729 0.5379 0.0466 0.044 Uiso 1 1 calc R . .
C116 C 0.27020(15) 0.50500(17) 0.07727(13) 0.0295(6) Uani 1 1 d . . .
H11F H 0.2815 0.5387 0.0521 0.035 Uiso 1 1 calc R . .
C121 C 0.63556(13) 0.36132(15) 0.33853(13) 0.0247(6) Uani 1 1 d . . .
C122 C 0.62510(15) 0.30027(17) 0.29918(14) 0.0306(6) Uani 1 1 d . . .
H12B H 0.5903 0.3029 0.2595 0.037 Uiso 1 1 calc R . .
C123 C 0.66520(16) 0.23529(18) 0.31731(15) 0.0384(7) Uani 1 1 d . . .
H12C H 0.6574 0.1934 0.2901 0.046 Uiso 1 1 calc R . .
C124 C 0.71647(16) 0.23107(18) 0.37466(16) 0.0373(7) Uani 1 1 d . . .
H12D H 0.7435 0.1862 0.3872 0.045 Uiso 1 1 calc R . .
C125 C 0.72800(16) 0.29235(19) 0.41340(15) 0.0399(8) Uani 1 1 d . . .
H12E H 0.7636 0.2902 0.4527 0.048 Uiso 1 1 calc R . .
C126 C 0.68815(15) 0.35678(18) 0.39551(14) 0.0353(7) Uani 1 1 d . . .
H12F H 0.6968 0.3989 0.4226 0.042 Uiso 1 1 calc R . .
C131 C 0.63600(13) 0.52620(15) 0.33723(12) 0.0232(6) Uani 1 1 d . . .
C132 C 0.69079(15) 0.52240(16) 0.32200(13) 0.0281(6) Uani 1 1 d . . .
H13D H 0.7001 0.4759 0.3065 0.034 Uiso 1 1 calc R . .
C133 C 0.73203(16) 0.58553(18) 0.32915(15) 0.0351(7) Uani 1 1 d . . .
H13E H 0.7687 0.5825 0.3177 0.042 Uiso 1 1 calc R . .
C134 C 0.71978(16) 0.65282(18) 0.35294(15) 0.0380(7) Uani 1 1 d . . .
H13F H 0.7489 0.6956 0.3589 0.046 Uiso 1 1 calc R . .
C135 C 0.66579(16) 0.65823(17) 0.36796(15) 0.0373(7) Uani 1 1 d . . .
H13G H 0.6575 0.7047 0.3842 0.045 Uiso 1 1 calc R . .
C136 C 0.62320(15) 0.59579(16) 0.35947(14) 0.0321(7) Uani 1 1 d . . .
H13H H 0.5851 0.6003 0.3688 0.039 Uiso 1 1 calc R . .
C141 C 0.55420(15) 0.43649(17) 0.38352(13) 0.0284(6) Uani 1 1 d . . .
C142 C 0.58813(16) 0.4720(2) 0.43902(14) 0.0372(7) Uani 1 1 d . . .
H14A H 0.6228 0.5077 0.4438 0.045 Uiso 1 1 calc R . .
C143 C 0.5724(2) 0.4561(2) 0.48752(17) 0.0502(10) Uani 1 1 d . . .
H14B H 0.5956 0.4818 0.5250 0.060 Uiso 1 1 calc R . .
C144 C 0.5231(2) 0.4034(3) 0.48160(18) 0.0557(10) Uani 1 1 d . . .
H14C H 0.5128 0.3919 0.5151 0.067 Uiso 1 1 calc R . .
C145 C 0.4889(2) 0.3674(2) 0.42706(19) 0.0571(10) Uani 1 1 d . . .
H14D H 0.4551 0.3308 0.4229 0.069 Uiso 1 1 calc R . .
C146 C 0.50374(18) 0.3844(2) 0.37824(16) 0.0447(8) Uani 1 1 d . . .
H14E H 0.4790 0.3602 0.3404 0.054 Uiso 1 1 calc R . .

loop_
_atom_site_aniso_label
_atom_site_aniso_U_11
_atom_site_aniso_U_22
_atom_site_aniso_U_33
_atom_site_aniso_U_23
_atom_site_aniso_U_13
_atom_site_aniso_U_12
Ru1 0.02364(11) 0.00913(10) 0.02014(11) -0.00181(8) 0.00908(8) -0.00211(7)
Ru2 0.02158(11) 0.00915(10) 0.02278(11) -0.00055(8) 0.00650(9) -0.00083(7)
P1 0.0263(3) 0.0136(3) 0.0204(3) -0.0014(3) 0.0102(3) -0.0018(3)
P2 0.0250(3) 0.0141(3) 0.0198(3) -0.0003(3) 0.0078(3) 0.0013(3)
P3 0.0224(3) 0.0135(3) 0.0223(3) -0.0018(3) 0.0073(3) 0.0004(2)
P4 0.0215(3) 0.0156(3) 0.0235(3) -0.0007(3) 0.0061(3) -0.0001(3)
S1 0.0279(4) 0.0146(3) 0.0340(4) -0.0028(3) 0.0129(3) 0.0004(3)
S2 0.0295(4) 0.0189(3) 0.0324(4) -0.0009(3) 0.0143(3) -0.0005(3)
N1 0.0262(12) 0.0132(10) 0.0228(11) -0.0020(9) 0.0104(9) -0.0033(9)
N2 0.0299(13) 0.0208(12) 0.0386(14) -0.0070(10) 0.0171(11) -0.0083(10)
N3 0.0311(13) 0.0116(10) 0.0279(12) -0.0008(9) 0.0097(10) -0.0058(9)
N4 0.0386(15) 0.0287(14) 0.0331(14) 0.0058(11) 0.0141(12) -0.0103(11)
O1 0.0704(17) 0.0191(11) 0.0507(15) -0.0075(10) 0.0218(13) -0.0212(11)
O2 0.0466(14) 0.0149(10) 0.0573(15) 0.0086(10) 0.0078(12) -0.0085(9)
C1 0.0376(16) 0.0190(14) 0.0271(14) -0.0029(11) 0.0142(13) -0.0011(12)
C2 0.0234(13) 0.0218(13) 0.0190(13) 0.0043(10) 0.0052(11) -0.0050(11)
C3 0.0250(14) 0.0235(14) 0.0255(14) -0.0038(11) 0.0082(11) -0.0039(11)
C4 0.0325(15) 0.0219(14) 0.0238(14) -0.0002(11) 0.0116(12) -0.0016(11)
C5 0.0345(16) 0.0219(14) 0.0361(17) -0.0065(12) 0.0106(13) 0.0012(12)
C6 0.0464(19) 0.0266(16) 0.0409(18) -0.0006(14) 0.0104(15) 0.0112(14)
C7 0.0346(18) 0.043(2) 0.052(2) 0.0023(17) 0.0128(16) 0.0121(15)
C8 0.0300(17) 0.0369(18) 0.048(2) 0.0010(16) 0.0073(15) 0.0048(14)
C9 0.0289(16) 0.0247(15) 0.0442(18) -0.0046(13) 0.0075(14) -0.0011(12)
C10 0.0286(14) 0.0163(12) 0.0254(14) -0.0037(11) 0.0131(12) -0.0031(10)
C11 0.0369(16) 0.0117(12) 0.0295(15) -0.0015(11) 0.0148(13) 0.0008(11)
C12 0.0412(17) 0.0152(13) 0.0396(17) -0.0053(12) 0.0207(14) -0.0089(12)
C13 0.0357(18) 0.0332(18) 0.069(2) -0.0130(17) 0.0263(17) -0.0129(14)
C14 0.0265(14) 0.0189(13) 0.0277(14) 0.0030(11) 0.0052(11) 0.0039(11)
C15 0.0233(13) 0.0188(13) 0.0227(13) 0.0009(11) 0.0068(11) -0.0035(10)
C16 0.0243(14) 0.0210(14) 0.0373(16) 0.0003(12) 0.0110(12) -0.0008(11)
C17 0.0307(15) 0.0191(13) 0.0259(14) 0.0022(11) 0.0092(12) 0.0022(11)
C18 0.061(2) 0.0324(18) 0.083(3) -0.0140(19) 0.051(2) -0.0115(17)
C19 0.112(5) 0.099(4) 0.281(9) -0.123(5) 0.156(6) -0.063(4)
C20 0.114(4) 0.055(3) 0.235(8) -0.061(4) 0.133(5) -0.022(3)
C21 0.049(2) 0.0316(18) 0.056(2) -0.0153(16) 0.0216(18) 0.0033(15)
C22 0.0348(17) 0.0276(16) 0.052(2) -0.0109(15) 0.0170(15) -0.0007(13)
C23 0.0283(15) 0.0192(13) 0.0235(14) 0.0019(11) 0.0059(11) -0.0053(11)
C24 0.0487(19) 0.0135(13) 0.0317(16) -0.0031(12) 0.0090(14) -0.0068(12)
C25 0.050(2) 0.0186(14) 0.0438(19) 0.0052(14) 0.0144(16) -0.0098(14)
C26 0.059(2) 0.049(2) 0.062(3) 0.0142(19) 0.035(2) -0.0089(19)
C31 0.0316(15) 0.0145(12) 0.0295(14) 0.0021(11) 0.0166(12) 0.0015(11)
C32 0.0369(17) 0.0264(15) 0.0302(15) -0.0003(12) 0.0170(13) 0.0035(12)
C33 0.0487(19) 0.0306(16) 0.0361(17) 0.0049(14) 0.0282(15) 0.0092(14)
C34 0.0484(19) 0.0203(14) 0.058(2) 0.0037(14) 0.0392(17) 0.0031(13)
C35 0.0342(16) 0.0217(14) 0.051(2) -0.0028(14) 0.0218(15) -0.0038(12)
C36 0.0343(16) 0.0213(14) 0.0358(16) -0.0012(12) 0.0166(13) -0.0009(12)
C41 0.0359(16) 0.0184(13) 0.0189(13) -0.0024(10) 0.0105(12) -0.0060(11)
C42 0.0412(18) 0.0295(16) 0.0246(15) 0.0002(12) 0.0098(13) -0.0068(13)
C43 0.052(2) 0.042(2) 0.0317(17) -0.0011(15) 0.0083(15) -0.0231(17)
C44 0.083(3) 0.0236(16) 0.0323(17) -0.0124(14) 0.0225(18) -0.0231(17)
C45 0.074(3) 0.0208(15) 0.0339(17) -0.0056(13) 0.0287(17) -0.0073(15)
C46 0.0486(18) 0.0218(14) 0.0240(14) -0.0038(12) 0.0176(13) -0.0043(13)
C51 0.0259(14) 0.0203(13) 0.0292(14) 0.0033(11) 0.0138(12) -0.0004(11)
C52 0.0293(15) 0.0283(15) 0.0288(15) 0.0019(12) 0.0084(12) 0.0006(12)
C53 0.0323(17) 0.0416(19) 0.0312(16) 0.0092(14) 0.0085(13) 0.0038(14)
C54 0.0400(18) 0.0299(16) 0.0447(19) 0.0163(15) 0.0183(15) 0.0092(14)
C55 0.0454(19) 0.0192(14) 0.048(2) 0.0033(14) 0.0226(16) 0.0033(13)
C56 0.0392(17) 0.0201(14) 0.0313(15) -0.0001(12) 0.0137(13) 0.0006(12)
C61 0.0342(15) 0.0171(13) 0.0225(14) 0.0047(11) 0.0103(12) 0.0005(11)
C62 0.0417(17) 0.0202(14) 0.0258(14) 0.0056(11) 0.0138(13) 0.0050(12)
C63 0.057(2) 0.0196(15) 0.0373(17) 0.0064(13) 0.0221(16) 0.0005(14)
C64 0.057(2) 0.0260(16) 0.051(2) 0.0062(15) 0.0280(18) -0.0105(15)
C65 0.0451(19) 0.0341(17) 0.049(2) 0.0036(15) 0.0263(17) -0.0032(15)
C66 0.0394(17) 0.0229(14) 0.0347(16) 0.0036(13) 0.0168(14) 0.0009(12)
C71 0.0285(16) 0.0421(18) 0.0271(15) -0.0156(14) 0.0036(12) 0.0081(13)
C72 0.063(3) 0.041(2) 0.044(2) -0.0174(17) -0.0159(18) 0.0292(19)
C73 0.089(4) 0.084(4) 0.080(3) -0.061(3) -0.056(3) 0.065(3)
C74 0.041(3) 0.175(7) 0.116(5) -0.116(5) -0.034(3) 0.047(4)
C75 0.034(2) 0.179(7) 0.082(4) -0.090(4) 0.017(2) -0.023(3)
C76 0.0340(19) 0.101(4) 0.041(2) -0.031(2) 0.0131(16) -0.020(2)
C81 0.0297(14) 0.0171(13) 0.0236(13) -0.0027(11) 0.0115(11) -0.0013(11)
C82 0.0355(16) 0.0231(14) 0.0249(14) -0.0047(12) 0.0082(12) 0.0051(12)
C83 0.0397(18) 0.0274(16) 0.0341(17) -0.0070(13) 0.0077(14) 0.0107(13)
C84 0.0463(19) 0.0280(16) 0.0442(19) -0.0135(14) 0.0236(16) 0.0021(14)
C85 0.059(2) 0.0369(18) 0.0276(16) -0.0060(14) 0.0187(15) 0.0056(16)
C86 0.0471(18) 0.0264(15) 0.0244(14) 0.0006(12) 0.0135(13) 0.0039(13)
C91 0.0267(14) 0.0197(13) 0.0303(15) -0.0067(11) 0.0134(12) -0.0054(11)
C92 0.0311(16) 0.0232(15) 0.0383(17) -0.0101(13) 0.0119(13) -0.0026(12)
C93 0.0432(19) 0.0284(16) 0.056(2) -0.0179(15) 0.0235(17) -0.0021(14)
C94 0.0479(19) 0.0345(17) 0.0446(19) -0.0242(15) 0.0282(16) -0.0177(15)
C95 0.0355(17) 0.0435(19) 0.0346(17) -0.0196(15) 0.0159(14) -0.0150(14)
C96 0.0298(15) 0.0337(16) 0.0330(16) -0.0063(13) 0.0123(13) -0.0047(13)
C101 0.0275(14) 0.0207(13) 0.0243(14) 0.0040(11) 0.0074(11) 0.0013(11)
C102 0.0409(17) 0.0199(14) 0.0345(16) 0.0029(12) 0.0150(14) 0.0025(12)
C103 0.059(2) 0.0212(15) 0.0442(19) 0.0078(14) 0.0187(17) 0.0040(15)
C104 0.075(3) 0.036(2) 0.047(2) 0.0157(17) 0.027(2) -0.0054(18)
C105 0.069(3) 0.047(2) 0.0389(19) 0.0055(17) 0.0301(19) -0.0072(19)
C106 0.0440(19) 0.0307(16) 0.0344(17) -0.0013(14) 0.0176(15) -0.0038(14)
C111 0.0256(14) 0.0225(14) 0.0234(13) -0.0069(11) 0.0084(11) -0.0006(11)
C112 0.0280(15) 0.0328(16) 0.0309(16) 0.0005(13) 0.0082(13) -0.0039(13)
C113 0.0359(18) 0.049(2) 0.0400(18) -0.0022(16) 0.0167(15) -0.0132(15)
C114 0.0280(16) 0.051(2) 0.046(2) -0.0137(16) 0.0165(15) -0.0013(15)
C115 0.0290(16) 0.0360(17) 0.0396(18) -0.0083(14) 0.0091(14) 0.0070(13)
C116 0.0306(15) 0.0258(15) 0.0291(15) -0.0029(12) 0.0092(12) 0.0037(12)
C121 0.0222(13) 0.0197(13) 0.0310(15) 0.0053(11) 0.0096(12) 0.0016(10)
C122 0.0350(16) 0.0242(15) 0.0293(15) -0.0006(12) 0.0098(13) 0.0052(12)
C123 0.0446(19) 0.0241(15) 0.0451(19) -0.0009(14) 0.0171(16) 0.0084(14)
C124 0.0334(17) 0.0260(15) 0.052(2) 0.0112(14) 0.0166(15) 0.0091(13)
C125 0.0354(17) 0.0357(18) 0.0361(18) 0.0083(14) 0.0022(14) 0.0076(14)
C126 0.0357(17) 0.0279(16) 0.0330(16) -0.0022(13) 0.0049(13) 0.0047(13)
C131 0.0224(13) 0.0178(12) 0.0233(13) -0.0008(11) 0.0031(11) -0.0023(10)
C132 0.0350(16) 0.0206(13) 0.0285(15) -0.0002(12) 0.0128(13) -0.0002(12)
C133 0.0323(16) 0.0348(17) 0.0395(18) 0.0037(14) 0.0162(14) -0.0046(13)
C134 0.0369(17) 0.0248(15) 0.0439(19) 0.0009(14) 0.0081(15) -0.0087(13)
C135 0.0399(18) 0.0206(15) 0.0436(19) -0.0072(13) 0.0092(15) -0.0023(13)
C136 0.0286(15) 0.0219(14) 0.0395(17) -0.0043(13) 0.0076(13) 0.0013(12)
C141 0.0275(15) 0.0299(15) 0.0264(14) 0.0048(12) 0.0098(12) 0.0059(12)
C142 0.0338(17) 0.0442(19) 0.0334(17) 0.0002(15) 0.0136(14) 0.0019(14)
C143 0.054(2) 0.067(3) 0.0327(18) -0.0021(17) 0.0211(17) 0.0070(19)
C144 0.065(3) 0.069(3) 0.048(2) 0.016(2) 0.038(2) 0.012(2)
C145 0.061(3) 0.061(3) 0.060(3) 0.009(2) 0.036(2) -0.011(2)
C146 0.051(2) 0.047(2) 0.0389(19) 0.0020(16) 0.0209(17) -0.0119(17)

loop_
_atom_type_symbol
_atom_type_description
_atom_type_scat_dispersion_real
_atom_type_scat_dispersion_imag
_atom_type_scat_source
C C 0.0033 0.0016 'International Tables Vol C Tables 4.2.6.8 and 6.1.1.4'
H H 0.0000 0.0000 'International Tables Vol C Tables 4.2.6.8 and 6.1.1.4'
N N 0.0061 0.0033 'International Tables Vol C Tables 4.2.6.8 and 6.1.1.4'
O O 0.0106 0.0060 'International Tables Vol C Tables 4.2.6.8 and 6.1.1.4'
P P 0.1023 0.0942 'International Tables Vol C Tables 4.2.6.8 and 6.1.1.4'
S S 0.1246 0.1234 'International Tables Vol C Tables 4.2.6.8 and 6.1.1.4'
Ru Ru -1.2594 0.8363 'International Tables Vol C Tables 4.2.6.8 and 6.1.1.4'

loop_
_geom_angle_atom_site_label_1
_geom_angle_atom_site_label_2
_geom_angle_atom_site_label_3
_geom_angle
_geom_angle_site_symmetry_1
_geom_angle_site_symmetry_3
_geom_angle_publ_flag
C1 Ru1 C2 89.82(12) . . ?
C1 Ru1 N1 175.85(11) . . ?
C2 Ru1 N1 94.27(9) . . ?
C1 Ru1 P1 92.70(9) . . ?
C2 Ru1 P1 92.90(7) . . ?
N1 Ru1 P1 87.83(6) . . ?
C1 Ru1 P2 87.31(9) . . ?
C2 Ru1 P2 90.10(7) . . ?
N1 Ru1 P2 91.94(6) . . ?
P1 Ru1 P2 176.99(3) . . ?
C1 Ru1 S1 109.92(9) . . ?
C2 Ru1 S1 159.95(7) . . ?
N1 Ru1 S1 65.95(6) . . ?
P1 Ru1 S1 89.75(2) . . ?
P2 Ru1 S1 87.42(2) . . ?
C14 Ru2 C15 91.93(12) . . ?
C14 Ru2 N3 173.24(11) . . ?
C15 Ru2 N3 94.78(10) . . ?
C14 Ru2 P3 88.30(9) . . ?
C15 Ru2 P3 91.81(8) . . ?
N3 Ru2 P3 90.72(7) . . ?
C14 Ru2 P4 92.03(9) . . ?
C15 Ru2 P4 88.57(8) . . ?
N3 Ru2 P4 88.91(7) . . ?
P3 Ru2 P4 179.49(3) . . ?
C14 Ru2 S2 107.12(9) . . ?
C15 Ru2 S2 160.83(7) . . ?
N3 Ru2 S2 66.14(7) . . ?
P3 Ru2 S2 86.77(3) . . ?
P4 Ru2 S2 92.77(3) . . ?
C41 P1 C51 104.72(13) . . ?
C41 P1 C31 104.55(13) . . ?
C51 P1 C31 95.58(12) . . ?
C41 P1 Ru1 112.70(9) . . ?
C51 P1 Ru1 117.81(9) . . ?
C31 P1 Ru1 119.14(10) . . ?
C61 P2 C71 105.02(15) . . ?
C61 P2 C81 104.00(13) . . ?
C71 P2 C81 102.04(13) . . ?
C61 P2 Ru1 112.31(9) . . ?
C71 P2 Ru1 115.41(11) . . ?
C81 P2 Ru1 116.63(9) . . ?
C101 P3 C111 104.01(13) . . ?
C101 P3 C91 103.49(13) . . ?
C111 P3 C91 99.34(12) . . ?
C101 P3 Ru2 114.32(9) . . ?
C111 P3 Ru2 115.80(9) . . ?
C91 P3 Ru2 117.78(10) . . ?
C131 P4 C141 105.70(13) . . ?
C131 P4 C121 103.11(13) . . ?
C141 P4 C121 97.42(13) . . ?
C131 P4 Ru2 113.85(9) . . ?
C141 P4 Ru2 117.68(10) . . ?
C121 P4 Ru2 116.86(9) . . ?
C10 S1 Ru1 75.55(9) . . ?
C23 S2 Ru2 75.81(10) . . ?
C10 N1 C11 107.2(2) . . ?
C10 N1 Ru1 100.98(16) . . ?
C11 N1 Ru1 151.8(2) . . ?
C10 N2 C12 106.8(2) . . ?
C10 N2 C13 126.2(2) . . ?
C12 N2 C13 127.0(2) . . ?
C23 N3 C24 106.8(2) . . ?
C23 N3 Ru2 100.66(16) . . ?
C24 N3 Ru2 152.6(2) . . ?
C23 N4 C25 106.5(3) . . ?
C23 N4 C26 125.9(3) . . ?
C25 N4 C26 127.5(3) . . ?
O1 C1 Ru1 176.8(3) . . ?
C3 C2 Ru1 128.1(2) . . ?
C2 C3 C4 127.2(3) . . ?
C5 C4 C3 120.7(3) . . ?
C5 C4 C9 120.1(3) . . ?
C3 C4 C9 119.2(2) . . ?
C4 C5 C6 125.5(3) . . ?
C5 C6 C7 112.1(3) . . ?
C6 C7 C8 111.0(3) . . ?
C9 C8 C7 109.9(3) . . ?
C4 C9 C8 113.3(3) . . ?
N1 C10 N2 110.1(2) . . ?
N1 C10 S1 117.4(2) . . ?
N2 C10 S1 132.4(2) . . ?
C12 C11 N1 108.6(2) . . ?
C11 C12 N2 107.3(2) . . ?
O2 C14 Ru2 178.8(3) . . ?
C16 C15 Ru2 125.1(2) . . ?
C15 C16 C17 128.4(3) . . ?
C22 C17 C16 119.7(3) . . ?
C22 C17 C18 119.9(3) . . ?
C16 C17 C18 120.3(3) . . ?
C19 C18 C17 112.9(3) . . ?
C20 C19 C18 123.5(5) . . ?
C19 C20 C21 122.9(4) . . ?
C20 C21 C22 111.4(3) . . ?
C17 C22 C21 126.1(3) . . ?
N3 C23 N4 110.4(2) . . ?
N3 C23 S2 117.4(2) . . ?
N4 C23 S2 132.2(2) . . ?
C25 C24 N3 108.7(3) . . ?
C24 C25 N4 107.6(3) . . ?
C36 C31 C32 118.9(3) . . ?
C36 C31 P1 120.5(2) . . ?
C32 C31 P1 119.6(2) . . ?
C33 C32 C31 120.8(3) . . ?
C34 C33 C32 119.9(3) . . ?
C33 C34 C35 120.1(3) . . ?
C34 C35 C36 120.0(3) . . ?
C31 C36 C35 120.1(3) . . ?
C46 C41 C42 118.7(3) . . ?
C46 C41 P1 120.5(2) . . ?
C42 C41 P1 120.3(2) . . ?
C43 C42 C41 120.2(3) . . ?
C44 C43 C42 119.9(3) . . ?
C45 C44 C43 120.9(3) . . ?
C44 C45 C46 119.5(3) . . ?
C41 C46 C45 120.8(3) . . ?
C56 C51 C52 118.2(3) . . ?
C56 C51 P1 119.5(2) . . ?
C52 C51 P1 121.6(2) . . ?
C53 C52 C51 121.1(3) . . ?
C54 C53 C52 119.9(3) . . ?
C53 C54 C55 119.8(3) . . ?
C54 C55 C56 120.4(3) . . ?
C55 C56 C51 120.5(3) . . ?
C66 C61 C62 119.2(3) . . ?
C66 C61 P2 122.7(2) . . ?
C62 C61 P2 117.7(2) . . ?
C63 C62 C61 120.5(3) . . ?
C62 C63 C64 120.0(3) . . ?
C63 C64 C65 120.2(3) . . ?
C64 C65 C66 120.1(3) . . ?
C61 C66 C65 120.0(3) . . ?
C76 C71 C72 119.6(4) . . ?
C76 C71 P2 117.2(3) . . ?
C72 C71 P2 123.1(3) . . ?
C73 C72 C71 119.3(5) . . ?
C74 C73 C72 121.3(6) . . ?
C73 C74 C75 120.0(5) . . ?
C76 C75 C74 119.3(6) . . ?
C75 C76 C71 120.3(5) . . ?
C82 C81 C86 118.4(3) . . ?
C82 C81 P2 121.1(2) . . ?
C86 C81 P2 120.5(2) . . ?
C81 C82 C83 121.0(3) . . ?
C84 C83 C82 120.2(3) . . ?
C85 C84 C83 119.7(3) . . ?
C84 C85 C86 120.8(3) . . ?
C85 C86 C81 120.0(3) . . ?
C96 C91 C92 118.5(3) . . ?
C96 C91 P3 119.7(2) . . ?
C92 C91 P3 121.8(2) . . ?
C91 C92 C93 120.4(3) . . ?
C94 C93 C92 120.4(3) . . ?
C95 C94 C93 119.9(3) . . ?
C94 C95 C96 119.6(3) . . ?
C91 C96 C95 121.2(3) . . ?
C106 C101 C102 119.2(3) . . ?
C106 C101 P3 123.0(2) . . ?
C102 C101 P3 117.7(2) . . ?
C103 C102 C101 120.2(3) . . ?
C104 C103 C102 120.4(3) . . ?
C103 C104 C105 119.8(3) . . ?
C104 C105 C106 120.4(3) . . ?
C101 C106 C105 120.0(3) . . ?
C112 C111 C116 118.3(3) . . ?
C112 C111 P3 119.0(2) . . ?
C116 C111 P3 122.6(2) . . ?
C113 C112 C111 120.7(3) . . ?
C112 C113 C114 120.2(3) . . ?
C115 C114 C113 119.4(3) . . ?
C114 C115 C116 121.0(3) . . ?
C115 C116 C111 120.4(3) . . ?
C122 C121 C126 118.5(3) . . ?
C122 C121 P4 122.0(2) . . ?
C126 C121 P4 119.3(2) . . ?
C121 C122 C123 120.3(3) . . ?
C124 C123 C122 120.4(3) . . ?
C125 C124 C123 119.4(3) . . ?
C126 C125 C124 120.2(3) . . ?
C125 C126 C121 121.1(3) . . ?
C132 C131 C136 118.2(3) . . ?
C132 C131 P4 118.9(2) . . ?
C136 C131 P4 122.5(2) . . ?
C133 C132 C131 120.9(3) . . ?
C134 C133 C132 119.9(3) . . ?
C135 C134 C133 120.3(3) . . ?
C134 C135 C136 120.1(3) . . ?
C135 C136 C131 120.5(3) . . ?
C142 C141 C146 117.8(3) . . ?
C142 C141 P4 124.1(2) . . ?
C146 C141 P4 117.7(2) . . ?
C143 C142 C141 121.2(3) . . ?
C144 C143 C142 120.1(4) . . ?
C143 C144 C145 119.8(3) . . ?
C144 C145 C146 120.1(4) . . ?
C145 C146 C141 121.1(3) . . ?

loop_
_geom_bond_atom_site_label_1
_geom_bond_atom_site_label_2
_geom_bond_distance
_geom_bond_site_symmetry_2
_geom_bond_publ_flag
Ru1 C1 1.821(3) . ?
Ru1 C2 2.085(3) . ?
Ru1 N1 2.151(2) . ?
Ru1 P1 2.3516(8) . ?
Ru1 P2 2.3749(9) . ?
Ru1 S1 2.5940(9) . ?
Ru2 C14 1.821(3) . ?
Ru2 C15 2.082(3) . ?
Ru2 N3 2.154(2) . ?
Ru2 P3 2.3602(8) . ?
Ru2 P4 2.3639(8) . ?
Ru2 S2 2.5816(8) . ?
P1 C41 1.820(3) . ?
P1 C51 1.835(3) . ?
P1 C31 1.837(3) . ?
P2 C61 1.814(3) . ?
P2 C71 1.831(3) . ?
P2 C81 1.831(3) . ?
P3 C101 1.823(3) . ?
P3 C111 1.833(3) . ?
P3 C91 1.839(3) . ?
P4 C131 1.826(3) . ?
P4 C141 1.838(3) . ?
P4 C121 1.842(3) . ?
S1 C10 1.721(3) . ?
S2 C23 1.720(3) . ?
N1 C10 1.323(4) . ?
N1 C11 1.376(3) . ?
N2 C10 1.358(3) . ?
N2 C12 1.381(4) . ?
N2 C13 1.446(4) . ?
N3 C23 1.324(4) . ?
N3 C24 1.379(3) . ?
N4 C23 1.355(3) . ?
N4 C25 1.377(4) . ?
N4 C26 1.444(4) . ?
O1 C1 1.148(3) . ?
O2 C14 1.153(3) . ?
C2 C3 1.307(4) . ?
C3 C4 1.470(4) . ?
C4 C5 1.335(4) . ?
C4 C9 1.502(4) . ?
C5 C6 1.511(4) . ?
C6 C7 1.514(5) . ?
C7 C8 1.529(5) . ?
C8 C9 1.525(4) . ?
C11 C12 1.349(4) . ?
C15 C16 1.321(4) . ?
C16 C17 1.459(4) . ?
C17 C22 1.336(4) . ?
C17 C18 1.494(4) . ?
C18 C19 1.494(5) . ?
C19 C20 1.301(6) . ?
C20 C21 1.463(6) . ?
C21 C22 1.494(4) . ?
C24 C25 1.342(5) . ?
C31 C36 1.382(4) . ?
C31 C32 1.393(4) . ?
C32 C33 1.378(4) . ?
C33 C34 1.374(5) . ?
C34 C35 1.380(5) . ?
C35 C36 1.394(4) . ?
C41 C46 1.390(4) . ?
C41 C42 1.398(4) . ?
C42 C43 1.386(4) . ?
C43 C44 1.383(5) . ?
C44 C45 1.365(5) . ?
C45 C46 1.395(4) . ?
C51 C56 1.389(4) . ?
C51 C52 1.396(4) . ?
C52 C53 1.380(4) . ?
C53 C54 1.376(5) . ?
C54 C55 1.379(5) . ?
C55 C56 1.385(4) . ?
C61 C66 1.380(4) . ?
C61 C62 1.402(4) . ?
C62 C63 1.375(4) . ?
C63 C64 1.377(5) . ?
C64 C65 1.383(5) . ?
C65 C66 1.391(4) . ?
C71 C76 1.386(5) . ?
C71 C72 1.388(5) . ?
C72 C73 1.382(6) . ?
C73 C74 1.356(11) . ?
C74 C75 1.395(11) . ?
C75 C76 1.386(6) . ?
C81 C82 1.378(4) . ?
C81 C86 1.395(4) . ?
C82 C83 1.385(4) . ?
C83 C84 1.371(4) . ?
C84 C85 1.367(5) . ?
C85 C86 1.386(4) . ?
C91 C96 1.388(4) . ?
C91 C92 1.385(4) . ?
C92 C93 1.392(4) . ?
C93 C94 1.380(5) . ?
C94 C95 1.377(5) . ?
C95 C96 1.391(4) . ?
C101 C106 1.384(4) . ?
C101 C102 1.397(4) . ?
C102 C103 1.383(4) . ?
C103 C104 1.372(5) . ?
C104 C105 1.382(5) . ?
C105 C106 1.386(5) . ?
C111 C112 1.389(4) . ?
C111 C116 1.396(4) . ?
C112 C113 1.385(4) . ?
C113 C114 1.384(5) . ?
C114 C115 1.370(5) . ?
C115 C116 1.377(4) . ?
C121 C122 1.384(4) . ?
C121 C126 1.388(4) . ?
C122 C123 1.387(4) . ?
C123 C124 1.382(5) . ?
C124 C125 1.375(5) . ?
C125 C126 1.376(4) . ?
C131 C132 1.390(4) . ?
C131 C136 1.401(4) . ?
C132 C133 1.385(4) . ?
C133 C134 1.380(5) . ?
C134 C135 1.371(5) . ?
C135 C136 1.389(4) . ?
C141 C142 1.386(4) . ?
C141 C146 1.390(4) . ?
C142 C143 1.382(5) . ?
C143 C144 1.375(6) . ?
C144 C145 1.373(6) . ?
C145 C146 1.381(5) . ?

loop_
_geom_torsion_atom_site_label_1
_geom_torsion_atom_site_label_2
_geom_torsion_atom_site_label_3
_geom_torsion_atom_site_label_4
_geom_torsion
_geom_torsion_site_symmetry_1
_geom_torsion_site_symmetry_2
_geom_torsion_site_symmetry_3
_geom_torsion_site_symmetry_4
_geom_torsion_publ_flag
C1 Ru1 P1 C41 -177.90(14) . . . . ?
C2 Ru1 P1 C41 -87.94(13) . . . . ?
N1 Ru1 P1 C41 6.22(12) . . . . ?
P2 Ru1 P1 C41 91.9(5) . . . . ?
S1 Ru1 P1 C41 72.17(11) . . . . ?
C1 Ru1 P1 C51 59.96(14) . . . . ?
C2 Ru1 P1 C51 149.91(12) . . . . ?
N1 Ru1 P1 C51 -115.92(12) . . . . ?
P2 Ru1 P1 C51 -30.2(5) . . . . ?
S1 Ru1 P1 C51 -49.97(10) . . . . ?
C1 Ru1 P1 C31 -54.88(13) . . . . ?
C2 Ru1 P1 C31 35.08(12) . . . . ?
N1 Ru1 P1 C31 129.25(11) . . . . ?
P2 Ru1 P1 C31 -145.0(5) . . . . ?
S1 Ru1 P1 C31 -164.81(10) . . . . ?
C1 Ru1 P2 C61 -168.11(14) . . . . ?
C2 Ru1 P2 C61 102.07(12) . . . . ?
N1 Ru1 P2 C61 7.80(12) . . . . ?
P1 Ru1 P2 C61 -77.8(5) . . . . ?
S1 Ru1 P2 C61 -58.02(10) . . . . ?
C1 Ru1 P2 C71 71.55(15) . . . . ?
C2 Ru1 P2 C71 -18.26(14) . . . . ?
N1 Ru1 P2 C71 -112.54(13) . . . . ?
P1 Ru1 P2 C71 161.9(5) . . . . ?
S1 Ru1 P2 C71 -178.36(12) . . . . ?
C1 Ru1 P2 C81 -48.22(14) . . . . ?
C2 Ru1 P2 C81 -138.03(12) . . . . ?
N1 Ru1 P2 C81 127.69(12) . . . . ?
P1 Ru1 P2 C81 42.1(5) . . . . ?
S1 Ru1 P2 C81 61.87(10) . . . . ?
C14 Ru2 P3 C101 -170.50(14) . . . . ?
C15 Ru2 P3 C101 97.62(13) . . . . ?
N3 Ru2 P3 C101 2.82(12) . . . . ?
P4 Ru2 P3 C101 -40(3) . . . . ?
S2 Ru2 P3 C101 -63.24(10) . . . . ?
C14 Ru2 P3 C111 68.61(13) . . . . ?
C15 Ru2 P3 C111 -23.27(12) . . . . ?
N3 Ru2 P3 C111 -118.08(12) . . . . ?
P4 Ru2 P3 C111 -161(15) . . . . ?
S2 Ru2 P3 C111 175.87(10) . . . . ?
C14 Ru2 P3 C91 -48.67(13) . . . . ?
C15 Ru2 P3 C91 -140.55(12) . . . . ?
N3 Ru2 P3 C91 124.64(12) . . . . ?
P4 Ru2 P3 C91 82(3) . . . . ?
S2 Ru2 P3 C91 58.59(10) . . . . ?
C14 Ru2 P4 C131 172.73(14) . . . . ?
C15 Ru2 P4 C131 -95.38(12) . . . . ?
N3 Ru2 P4 C131 -0.57(12) . . . . ?
P3 Ru2 P4 C131 42(3) . . . . ?
S2 Ru2 P4 C131 65.48(10) . . . . ?
C14 Ru2 P4 C141 -62.80(14) . . . . ?
C15 Ru2 P4 C141 29.08(13) . . . . ?
N3 Ru2 P4 C141 123.90(13) . . . . ?
P3 Ru2 P4 C141 167(15) . . . . ?
S2 Ru2 P4 C141 -170.06(11) . . . . ?
C14 Ru2 P4 C121 52.61(13) . . . . ?
C15 Ru2 P4 C121 144.49(12) . . . . ?
N3 Ru2 P4 C121 -120.70(12) . . . . ?
P3 Ru2 P4 C121 -78(3) . . . . ?
S2 Ru2 P4 C121 -54.65(10) . . . . ?
C1 Ru1 S1 C10 177.77(13) . . . . ?
C2 Ru1 S1 C10 8.3(2) . . . . ?
N1 Ru1 S1 C10 -1.71(11) . . . . ?
P1 Ru1 S1 C10 -89.45(10) . . . . ?
P2 Ru1 S1 C10 91.56(10) . . . . ?
C14 Ru2 S2 C23 178.81(13) . . . . ?
C15 Ru2 S2 C23 5.4(2) . . . . ?
N3 Ru2 S2 C23 -0.64(12) . . . . ?
P3 Ru2 S2 C23 91.58(10) . . . . ?
P4 Ru2 S2 C23 -88.22(10) . . . . ?
C1 Ru1 N1 C10 -4.6(16) . . . . ?
C2 Ru1 N1 C10 -174.36(17) . . . . ?
P1 Ru1 N1 C10 92.89(16) . . . . ?
P2 Ru1 N1 C10 -84.11(16) . . . . ?
S1 Ru1 N1 C10 2.20(15) . . . . ?
C1 Ru1 N1 C11 177(13) . . . . ?
C2 Ru1 N1 C11 7.3(4) . . . . ?
P1 Ru1 N1 C11 -85.5(4) . . . . ?
P2 Ru1 N1 C11 97.5(4) . . . . ?
S1 Ru1 N1 C11 -176.2(4) . . . . ?
C14 Ru2 N3 C23 -3.7(10) . . . . ?
C15 Ru2 N3 C23 -177.20(18) . . . . ?
P3 Ru2 N3 C23 -85.33(17) . . . . ?
P4 Ru2 N3 C23 94.33(17) . . . . ?
S2 Ru2 N3 C23 0.82(15) . . . . ?
C14 Ru2 N3 C24 177.7(8) . . . . ?
C15 Ru2 N3 C24 4.2(5) . . . . ?
P3 Ru2 N3 C24 96.0(4) . . . . ?
P4 Ru2 N3 C24 -84.3(4) . . . . ?
S2 Ru2 N3 C24 -177.8(5) . . . . ?
C2 Ru1 C1 O1 25(5) . . . . ?
N1 Ru1 C1 O1 -145(4) . . . . ?
P1 Ru1 C1 O1 118(5) . . . . ?
P2 Ru1 C1 O1 -65(5) . . . . ?
S1 Ru1 C1 O1 -152(5) . . . . ?
C1 Ru1 C2 C3 162.4(3) . . . . ?
N1 Ru1 C2 C3 -18.3(3) . . . . ?
P1 Ru1 C2 C3 69.7(3) . . . . ?
P2 Ru1 C2 C3 -110.3(3) . . . . ?
S1 Ru1 C2 C3 -27.5(4) . . . . ?
Ru1 C2 C3 C4 171.7(2) . . . . ?
C2 C3 C4 C5 -175.8(3) . . . . ?
C2 C3 C4 C9 2.1(5) . . . . ?
C3 C4 C5 C6 178.8(3) . . . . ?
C9 C4 C5 C6 0.9(5) . . . . ?
C4 C5 C6 C7 10.9(5) . . . . ?
C5 C6 C7 C8 -41.3(4) . . . . ?
C6 C7 C8 C9 61.0(4) . . . . ?
C5 C4 C9 C8 18.6(4) . . . . ?
C3 C4 C9 C8 -159.3(3) . . . . ?
C7 C8 C9 C4 -48.8(4) . . . . ?
C11 N1 C10 N2 -1.7(3) . . . . ?
Ru1 N1 C10 N2 179.14(18) . . . . ?
C11 N1 C10 S1 175.77(19) . . . . ?
Ru1 N1 C10 S1 -3.4(2) . . . . ?
C12 N2 C10 N1 1.7(3) . . . . ?
C13 N2 C10 N1 -179.5(3) . . . . ?
C12 N2 C10 S1 -175.2(2) . . . . ?
C13 N2 C10 S1 3.6(5) . . . . ?
Ru1 S1 C10 N1 2.87(19) . . . . ?
Ru1 S1 C10 N2 179.6(3) . . . . ?
C10 N1 C11 C12 1.0(3) . . . . ?
Ru1 N1 C11 C12 179.3(3) . . . . ?
N1 C11 C12 N2 0.1(3) . . . . ?
C10 N2 C12 C11 -1.1(3) . . . . ?
C13 N2 C12 C11 -179.9(3) . . . . ?
C15 Ru2 C14 O2 63(14) . . . . ?
N3 Ru2 C14 O2 -110(14) . . . . ?
P3 Ru2 C14 O2 -28(14) . . . . ?
P4 Ru2 C14 O2 152(14) . . . . ?
S2 Ru2 C14 O2 -114(14) . . . . ?
C14 Ru2 C15 C16 157.5(3) . . . . ?
N3 Ru2 C15 C16 -23.3(3) . . . . ?
P3 Ru2 C15 C16 -114.2(2) . . . . ?
P4 Ru2 C15 C16 65.5(2) . . . . ?
S2 Ru2 C15 C16 -28.8(4) . . . . ?
Ru2 C15 C16 C17 178.6(2) . . . . ?
C15 C16 C17 C22 179.5(3) . . . . ?
C15 C16 C17 C18 -3.7(5) . . . . ?
C22 C17 C18 C19 4.8(6) . . . . ?
C16 C17 C18 C19 -172.0(5) . . . . ?
C17 C18 C19 C20 -16.6(11) . . . . ?
C18 C19 C20 C21 23.6(13) . . . . ?
C19 C20 C21 C22 -16.4(10) . . . . ?
C16 C17 C22 C21 176.6(3) . . . . ?
C18 C17 C22 C21 -0.2(5) . . . . ?
C20 C21 C22 C17 4.8(6) . . . . ?
C24 N3 C23 N4 -1.0(3) . . . . ?
Ru2 N3 C23 N4 179.62(19) . . . . ?
C24 N3 C23 S2 178.1(2) . . . . ?
Ru2 N3 C23 S2 -1.3(2) . . . . ?
C25 N4 C23 N3 1.1(3) . . . . ?
C26 N4 C23 N3 -177.5(3) . . . . ?
C25 N4 C23 S2 -177.8(3) . . . . ?
C26 N4 C23 S2 3.6(5) . . . . ?
Ru2 S2 C23 N3 1.1(2) . . . . ?
Ru2 S2 C23 N4 180.0(3) . . . . ?
C23 N3 C24 C25 0.5(3) . . . . ?
Ru2 N3 C24 C25 179.2(3) . . . . ?
N3 C24 C25 N4 0.1(4) . . . . ?
C23 N4 C25 C24 -0.7(3) . . . . ?
C26 N4 C25 C24 177.8(3) . . . . ?
C41 P1 C31 C36 145.1(2) . . . . ?
C51 P1 C31 C36 -108.1(2) . . . . ?
Ru1 P1 C31 C36 18.1(3) . . . . ?
C41 P1 C31 C32 -46.3(3) . . . . ?
C51 P1 C31 C32 60.5(2) . . . . ?
Ru1 P1 C31 C32 -173.29(19) . . . . ?
C36 C31 C32 C33 3.4(4) . . . . ?
P1 C31 C32 C33 -165.3(2) . . . . ?
C31 C32 C33 C34 -0.3(4) . . . . ?
C32 C33 C34 C35 -3.2(5) . . . . ?
C33 C34 C35 C36 3.5(4) . . . . ?
C32 C31 C36 C35 -3.1(4) . . . . ?
P1 C31 C36 C35 165.5(2) . . . . ?
C34 C35 C36 C31 -0.3(4) . . . . ?
C51 P1 C41 C46 -140.8(2) . . . . ?
C31 P1 C41 C46 -40.9(3) . . . . ?
Ru1 P1 C41 C46 89.9(2) . . . . ?
C51 P1 C41 C42 47.5(3) . . . . ?
C31 P1 C41 C42 147.4(2) . . . . ?
Ru1 P1 C41 C42 -81.8(2) . . . . ?
C46 C41 C42 C43 1.0(4) . . . . ?
P1 C41 C42 C43 172.8(2) . . . . ?
C41 C42 C43 C44 -0.4(5) . . . . ?
C42 C43 C44 C45 -0.7(5) . . . . ?
C43 C44 C45 C46 1.2(5) . . . . ?
C42 C41 C46 C45 -0.5(4) . . . . ?
P1 C41 C46 C45 -172.3(2) . . . . ?
C44 C45 C46 C41 -0.5(5) . . . . ?
C41 P1 C51 C56 -164.4(2) . . . . ?
C31 P1 C51 C56 89.0(2) . . . . ?
Ru1 P1 C51 C56 -38.3(3) . . . . ?
C41 P1 C51 C52 25.6(3) . . . . ?
C31 P1 C51 C52 -81.1(2) . . . . ?
Ru1 P1 C51 C52 151.7(2) . . . . ?
C56 C51 C52 C53 -0.8(4) . . . . ?
P1 C51 C52 C53 169.4(2) . . . . ?
C51 C52 C53 C54 -0.7(5) . . . . ?
C52 C53 C54 C55 1.3(5) . . . . ?
C53 C54 C55 C56 -0.3(5) . . . . ?
C54 C55 C56 C51 -1.2(5) . . . . ?
C52 C51 C56 C55 1.7(4) . . . . ?
P1 C51 C56 C55 -168.6(2) . . . . ?
C71 P2 C61 C66 -124.0(3) . . . . ?
C81 P2 C61 C66 -17.2(3) . . . . ?
Ru1 P2 C61 C66 109.8(2) . . . . ?
C71 P2 C61 C62 63.7(2) . . . . ?
C81 P2 C61 C62 170.6(2) . . . . ?
Ru1 P2 C61 C62 -62.4(2) . . . . ?
C66 C61 C62 C63 -0.1(4) . . . . ?
P2 C61 C62 C63 172.4(2) . . . . ?
C61 C62 C63 C64 -0.5(5) . . . . ?
C62 C63 C64 C65 0.9(5) . . . . ?
C63 C64 C65 C66 -0.7(5) . . . . ?
C62 C61 C66 C65 0.3(4) . . . . ?
P2 C61 C66 C65 -171.8(2) . . . . ?
C64 C65 C66 C61 0.0(5) . . . . ?
C61 P2 C71 C76 179.3(3) . . . . ?
C81 P2 C71 C76 71.0(3) . . . . ?
Ru1 P2 C71 C76 -56.5(3) . . . . ?
C61 P2 C71 C72 -2.5(3) . . . . ?
C81 P2 C71 C72 -110.7(3) . . . . ?
Ru1 P2 C71 C72 121.8(3) . . . . ?
C76 C71 C72 C73 3.2(5) . . . . ?
P2 C71 C72 C73 -175.0(3) . . . . ?
C71 C72 C73 C74 0.2(7) . . . . ?
C72 C73 C74 C75 -3.1(8) . . . . ?
C73 C74 C75 C76 2.6(8) . . . . ?
C74 C75 C76 C71 0.8(6) . . . . ?
C72 C71 C76 C75 -3.7(5) . . . . ?
P2 C71 C76 C75 174.6(3) . . . . ?
C61 P2 C81 C82 110.1(2) . . . . ?
C71 P2 C81 C82 -140.9(3) . . . . ?
Ru1 P2 C81 C82 -14.2(3) . . . . ?
C61 P2 C81 C86 -68.1(3) . . . . ?
C71 P2 C81 C86 40.9(3) . . . . ?
Ru1 P2 C81 C86 167.6(2) . . . . ?
C86 C81 C82 C83 1.0(4) . . . . ?
P2 C81 C82 C83 -177.3(2) . . . . ?
C81 C82 C83 C84 -0.1(5) . . . . ?
C82 C83 C84 C85 -0.2(5) . . . . ?
C83 C84 C85 C86 -0.4(5) . . . . ?
C84 C85 C86 C81 1.3(5) . . . . ?
C82 C81 C86 C85 -1.5(5) . . . . ?
P2 C81 C86 C85 176.8(3) . . . . ?
C101 P3 C91 C96 -62.3(3) . . . . ?
C111 P3 C91 C96 44.6(3) . . . . ?
Ru2 P3 C91 C96 170.5(2) . . . . ?
C101 P3 C91 C92 119.4(2) . . . . ?
C111 P3 C91 C92 -133.6(2) . . . . ?
Ru2 P3 C91 C92 -7.8(3) . . . . ?
C96 C91 C92 C93 -0.2(4) . . . . ?
P3 C91 C92 C93 178.1(2) . . . . ?
C91 C92 C93 C94 -0.5(5) . . . . ?
C92 C93 C94 C95 1.2(5) . . . . ?
C93 C94 C95 C96 -1.3(5) . . . . ?
C92 C91 C96 C95 0.0(4) . . . . ?
P3 C91 C96 C95 -178.3(2) . . . . ?
C94 C95 C96 C91 0.7(5) . . . . ?
C111 P3 C101 C106 -122.5(3) . . . . ?
C91 P3 C101 C106 -19.1(3) . . . . ?
Ru2 P3 C101 C106 110.3(2) . . . . ?
C111 P3 C101 C102 61.6(3) . . . . ?
C91 P3 C101 C102 165.0(2) . . . . ?
Ru2 P3 C101 C102 -65.6(2) . . . . ?
C106 C101 C102 C103 1.2(5) . . . . ?
P3 C101 C102 C103 177.3(3) . . . . ?
C101 C102 C103 C104 -0.9(5) . . . . ?
C102 C103 C104 C105 0.5(6) . . . . ?
C103 C104 C105 C106 -0.6(6) . . . . ?
C102 C101 C106 C105 -1.3(5) . . . . ?
P3 C101 C106 C105 -177.1(3) . . . . ?
C104 C105 C106 C101 1.0(6) . . . . ?
C101 P3 C111 C112 -172.7(2) . . . . ?
C91 P3 C111 C112 80.8(2) . . . . ?
Ru2 P3 C111 C112 -46.4(2) . . . . ?
C101 P3 C111 C116 10.1(3) . . . . ?
C91 P3 C111 C116 -96.5(2) . . . . ?
Ru2 P3 C111 C116 136.4(2) . . . . ?
C116 C111 C112 C113 -1.7(4) . . . . ?
P3 C111 C112 C113 -179.0(2) . . . . ?
C111 C112 C113 C114 0.6(5) . . . . ?
C112 C113 C114 C115 1.0(5) . . . . ?
C113 C114 C115 C116 -1.5(5) . . . . ?
C114 C115 C116 C111 0.4(5) . . . . ?
C112 C111 C116 C115 1.2(4) . . . . ?
P3 C111 C116 C115 178.4(2) . . . . ?
C131 P4 C121 C122 -131.0(2) . . . . ?
C141 P4 C121 C122 120.9(3) . . . . ?
Ru2 P4 C121 C122 -5.4(3) . . . . ?
C131 P4 C121 C126 53.4(3) . . . . ?
C141 P4 C121 C126 -54.7(3) . . . . ?
Ru2 P4 C121 C126 179.1(2) . . . . ?
C126 C121 C122 C123 1.9(4) . . . . ?
P4 C121 C122 C123 -173.6(2) . . . . ?
C121 C122 C123 C124 -0.7(5) . . . . ?
C122 C123 C124 C125 -0.8(5) . . . . ?
C123 C124 C125 C126 1.0(5) . . . . ?
C124 C125 C126 C121 0.3(5) . . . . ?
C122 C121 C126 C125 -1.8(5) . . . . ?
P4 C121 C126 C125 173.9(3) . . . . ?
C141 P4 C131 C132 142.3(2) . . . . ?
C121 P4 C131 C132 40.6(3) . . . . ?
Ru2 P4 C131 C132 -87.0(2) . . . . ?
C141 P4 C131 C136 -44.8(3) . . . . ?
C121 P4 C131 C136 -146.5(2) . . . . ?
Ru2 P4 C131 C136 85.9(2) . . . . ?
C136 C131 C132 C133 0.6(4) . . . . ?
P4 C131 C132 C133 173.8(2) . . . . ?
C131 C132 C133 C134 1.5(5) . . . . ?
C132 C133 C134 C135 -1.9(5) . . . . ?
C133 C134 C135 C136 0.2(5) . . . . ?
C134 C135 C136 C131 1.9(5) . . . . ?
C132 C131 C136 C135 -2.2(4) . . . . ?
P4 C131 C136 C135 -175.2(2) . . . . ?
C131 P4 C141 C142 -15.9(3) . . . . ?
C121 P4 C141 C142 90.0(3) . . . . ?
Ru2 P4 C141 C142 -144.3(2) . . . . ?
C131 P4 C141 C146 172.1(2) . . . . ?
C121 P4 C141 C146 -82.0(3) . . . . ?
Ru2 P4 C141 C146 43.7(3) . . . . ?
C146 C141 C142 C143 0.0(5) . . . . ?
P4 C141 C142 C143 -172.0(3) . . . . ?
C141 C142 C143 C144 1.2(6) . . . . ?
C142 C143 C144 C145 -1.0(6) . . . . ?
C143 C144 C145 C146 -0.3(6) . . . . ?
C144 C145 C146 C141 1.6(6) . . . . ?
C142 C141 C146 C145 -1.4(5) . . . . ?
P4 C141 C146 C145 171.1(3) . . . . ?
